data_4117494
loop_
_publ_author_name
'Katsuhiko Takeuchi'
'Masaaki Ichinohe'
'Akira Sekiguchi'

_publ_section_title
;
 A New Disilene with \p-Accepting Groups from the Reaction of Disilyne
 RSi\\tbSiR (R = SiiPr[CH(SiMe3)2]) with Isocyanides
;
_journal_name_full 'Journal of the American Chemical Society'
_journal_page_first 2954
_journal_page_last 2957
_journal_paper_doi 10.1021/ja212065a
_journal_volume 134
_journal_year 2012
_chemical_formula_sum 'C49 H120 N2 Si12'
_chemical_formula_weight 1074.55
_chemical_name_systematic
; 
 1,1,4,4-Tetrakis[bis(trimethylsilyl)methyl]-2,3-bis(tert-butyliminomethylene)- 
 1,4-diisopropyltetrasilane 
;
_space_group_IT_number 14
_symmetry_cell_setting monoclinic
_symmetry_space_group_name_Hall '-P 2yn'
_symmetry_space_group_name_H-M 'P 1 21/n 1'
_atom_sites_solution_hydrogens geom
_atom_sites_solution_primary direct
_atom_sites_solution_secondary difmap
_audit_creation_method SHELXL-97
_cell_angle_alpha 90.00
_cell_angle_beta 92.13
_cell_angle_gamma 90.00
_cell_formula_units_Z 4
_cell_length_a 13.0491(4)
_cell_length_b 13.3708(4)
_cell_length_c 40.9566(13)
_cell_measurement_reflns_used 9175
_cell_measurement_temperature 150.0(1)
_cell_measurement_theta_max 27.42
_cell_measurement_theta_min 2.18
_cell_volume 7141.0(4)
_computing_cell_refinement 'APEX2 (Bruker AXS, 2006)'
_computing_data_collection 'APEX2 (Bruker AXS, 2006)'
_computing_data_reduction 'SAINT (Bruker AXS, 2004)'
_computing_molecular_graphics 'XSHEL (Bruker AXS,2002)'
_computing_publication_material 'XCIF (Bruker AXS, 2001)'
_computing_structure_refinement 'SHELXL-97 (Sheldrick, 1997)'
_computing_structure_solution 'SHELXS-97 (Sheldrick, 1997)'
_diffrn_ambient_temperature 150.0(1)
_diffrn_detector_area_resol_mean 8.333
_diffrn_measured_fraction_theta_full 0.959
_diffrn_measured_fraction_theta_max 0.959
_diffrn_measurement_device_type 'Bruker APEXII CCD area detector'
_diffrn_measurement_method 'phi and omega scans'
_diffrn_radiation_monochromator graphite
_diffrn_radiation_source 'fine-focus sealed tube'
_diffrn_radiation_type MoK\a
_diffrn_radiation_wavelength 0.71073
_diffrn_reflns_av_R_equivalents 0.0376
_diffrn_reflns_av_sigmaI/netI 0.0545
_diffrn_reflns_limit_h_max 17
_diffrn_reflns_limit_h_min -11
_diffrn_reflns_limit_k_max 17
_diffrn_reflns_limit_k_min -17
_diffrn_reflns_limit_l_max 53
_diffrn_reflns_limit_l_min -42
_diffrn_reflns_number 39997
_diffrn_reflns_theta_full 27.88
_diffrn_reflns_theta_max 27.88
_diffrn_reflns_theta_min 1.60
_exptl_absorpt_coefficient_mu 0.246
_exptl_absorpt_correction_T_max 0.9682
_exptl_absorpt_correction_T_min 0.9183
_exptl_absorpt_correction_type empirical
_exptl_absorpt_process_details
; 
SADABS Sheldrick 1996 
;
_exptl_crystal_colour Red
_exptl_crystal_density_diffrn 0.999
_exptl_crystal_description Plate
_exptl_crystal_F_000 2384
_exptl_crystal_size_max 0.35
_exptl_crystal_size_mid 0.25
_exptl_crystal_size_min 0.13
_refine_diff_density_max 1.395
_refine_diff_density_min -1.184
_refine_diff_density_rms 0.113
_refine_ls_extinction_coef 0.0011(4)
_refine_ls_extinction_expression Fc^*^=kFc[1+0.001xFc^2^\l^3^/sin(2\q)]^-1/4^
_refine_ls_extinction_method SHELXL
_refine_ls_goodness_of_fit_ref 1.139
_refine_ls_hydrogen_treatment constr
_refine_ls_matrix_type full
_refine_ls_number_parameters 554
_refine_ls_number_reflns 16347
_refine_ls_number_restraints 7
_refine_ls_restrained_S_all 1.318
_refine_ls_R_factor_all 0.0982
_refine_ls_R_factor_gt 0.0698
_refine_ls_shift/su_max 2.341
_refine_ls_shift/su_mean 0.042
_refine_ls_structure_factor_coef Fsqd
_refine_ls_weighting_details 'calc w=1/[\s^2^(Fo^2^)+(0.1130P)^2^+9.4206P] where P=(Fo^2^+2Fc^2^)/3'
_refine_ls_weighting_scheme calc
_refine_ls_wR_factor_gt 0.2113
_refine_ls_wR_factor_ref 0.2325
_reflns_number_gt 11695
_reflns_number_total 16347
_reflns_threshold_expression >2sigma(I)
_cod_data_source_file ja212065a_si_001.cif
_cod_data_source_block tbuncadd_0m
_cod_original_sg_symbol_H-M 'P 1 21/n 1 '
_cod_database_code 4117494

loop_
_symmetry_equiv_pos_as_xyz
'x, y, z'
'-x+1/2, y+1/2, -z+1/2'
'-x, -y, -z'
'x-1/2, -y-1/2, z-1/2'

loop_
_atom_site_label
_atom_site_type_symbol
_atom_site_fract_x
_atom_site_fract_y
_atom_site_fract_z
_atom_site_U_iso_or_equiv
_atom_site_adp_type
_atom_site_occupancy
_atom_site_symmetry_multiplicity
_atom_site_calc_flag
_atom_site_refinement_flags
Si1 Si 0.88029(9) 0.44407(10) 0.16968(3) 0.0287(3) Uani 1 1 d .
Si2 Si 0.81746(9) 0.42121(10) 0.11548(3) 0.0300(3) Uani 1 1 d .
Si3 Si 0.99174(8) 0.32107(8) 0.19514(3) 0.0204(2) Uani 1 1 d .
Si4 Si 1.01665(9) 0.48711(9) 0.25617(3) 0.0270(3) Uani 1 1 d .
Si5 Si 1.14483(9) 0.28832(9) 0.26013(3) 0.0281(3) Uani 1 1 d .
Si6 Si 1.18551(9) 0.37067(10) 0.14950(3) 0.0286(3) Uani 1 1 d .
Si7 Si 1.08951(9) 0.15666(10) 0.14186(3) 0.0313(3) Uani 1 1 d .
Si8 Si 0.74586(8) 0.57009(8) 0.08983(3) 0.0225(2) Uani 1 1 d .
Si9 Si 0.79440(9) 0.45465(10) 0.02125(3) 0.0293(3) Uani 1 1 d .
Si10 Si 0.71259(10) 0.67875(10) 0.01877(3) 0.0334(3) Uani 1 1 d .
Si11 Si 0.94796(10) 0.70574(11) 0.10659(3) 0.0359(3) Uani 1 1 d .
Si12 Si 0.74360(10) 0.77559(9) 0.13815(3) 0.0333(3) Uani 1 1 d .
N1 N 0.6937(3) 0.4597(3) 0.20884(9) 0.0345(9) Uani 1 1 d .
N2 N 0.6390(3) 0.2823(3) 0.12054(9) 0.0335(8) Uani 1 1 d .
C1 C 0.7647(3) 0.4409(3) 0.19270(10) 0.0265(9) Uani 1 1 d .
C2 C 0.5966(3) 0.4199(3) 0.22092(11) 0.0285(9) Uani 1 1 d .
C3 C 0.6098(4) 0.4088(4) 0.25799(11) 0.0403(11) Uani 1 1 d .
H3A H 0.6247 0.4744 0.2678 0.060 Uiso 1 1 calc R
H3B H 0.6665 0.3629 0.2632 0.060 Uiso 1 1 calc R
H3C H 0.5464 0.3822 0.2667 0.060 Uiso 1 1 calc R
C4 C 0.5726(4) 0.3202(4) 0.20466(13) 0.0382(11) Uani 1 1 d .
H4A H 0.6272 0.2722 0.2103 0.057 Uiso 1 1 calc R
H4B H 0.5679 0.3291 0.1809 0.057 Uiso 1 1 calc R
H4C H 0.5071 0.2948 0.2122 0.057 Uiso 1 1 calc R
C5 C 0.5134(4) 0.4973(4) 0.21272(13) 0.0371(11) Uani 1 1 d .
H5A H 0.5310 0.5607 0.2236 0.056 Uiso 1 1 calc R
H5B H 0.4475 0.4733 0.2203 0.056 Uiso 1 1 calc R
H5C H 0.5084 0.5076 0.1890 0.056 Uiso 1 1 calc R
C6 C 0.7084(3) 0.3397(3) 0.11914(10) 0.0289(9) Uani 1 1 d .
C7 C 0.6003(4) 0.1841(3) 0.10846(11) 0.0331(10) Uani 1 1 d .
C8 C 0.5658(4) 0.1261(4) 0.13800(13) 0.0447(12) Uani 1 1 d .
H8A H 0.5107 0.1628 0.1484 0.067 Uiso 1 1 calc R
H8B H 0.6238 0.1180 0.1537 0.067 Uiso 1 1 calc R
H8C H 0.5406 0.0601 0.1310 0.067 Uiso 1 1 calc R
C9 C 0.5101(4) 0.2060(4) 0.08495(14) 0.0490(14) Uani 1 1 d .
H9A H 0.4563 0.2405 0.0966 0.073 Uiso 1 1 calc R
H9B H 0.4830 0.1431 0.0759 0.073 Uiso 1 1 calc R
H9C H 0.5330 0.2486 0.0672 0.073 Uiso 1 1 calc R
C10 C 0.6865(4) 0.1302(4) 0.09156(14) 0.0492(13) Uani 1 1 d .
H10A H 0.7071 0.1695 0.0727 0.074 Uiso 1 1 calc R
H10B H 0.6625 0.0642 0.0842 0.074 Uiso 1 1 calc R
H10C H 0.7453 0.1222 0.1069 0.074 Uiso 1 1 calc R
C11 C 1.0672(3) 0.3764(3) 0.23234(9) 0.0217(8) Uani 1 1 d .
H11 H 1.1243 0.4099 0.2209 0.026 Uiso 1 1 calc R
C12 C 0.8889(4) 0.4665(4) 0.27445(13) 0.0414(12) Uani 1 1 d .
H12A H 0.8914 0.4056 0.2878 0.062 Uiso 1 1 calc R
H12B H 0.8362 0.4592 0.2569 0.062 Uiso 1 1 calc R
H12C H 0.8723 0.5239 0.2882 0.062 Uiso 1 1 calc R
C13 C 1.0089(5) 0.6032(4) 0.23065(13) 0.0459(13) Uani 1 1 d .
H13A H 1.0754 0.6154 0.2210 0.069 Uiso 1 1 calc R
H13B H 0.9912 0.6602 0.2444 0.069 Uiso 1 1 calc R
H13C H 0.9561 0.5948 0.2132 0.069 Uiso 1 1 calc R
C14 C 1.1042(4) 0.5240(4) 0.29169(12) 0.0389(11) Uani 1 1 d .
H14A H 1.1129 0.4672 0.3067 0.058 Uiso 1 1 calc R
H14B H 1.0742 0.5804 0.3033 0.058 Uiso 1 1 calc R
H14C H 1.1711 0.5437 0.2837 0.058 Uiso 1 1 calc R
C15 C 1.0866(4) 0.2631(4) 0.30063(12) 0.0438(12) Uani 1 1 d .
H15A H 1.0180 0.2344 0.2970 0.066 Uiso 1 1 calc R
H15B H 1.0815 0.3258 0.3128 0.066 Uiso 1 1 calc R
H15C H 1.1299 0.2159 0.3132 0.066 Uiso 1 1 calc R
C16 C 1.2765(4) 0.3428(4) 0.26805(14) 0.0450(12) Uani 1 1 d .
H16A H 1.2703 0.4097 0.2775 0.068 Uiso 1 1 calc R
H16B H 1.3120 0.3473 0.2474 0.068 Uiso 1 1 calc R
H16C H 1.3156 0.2997 0.2833 0.068 Uiso 1 1 calc R
C17 C 1.1688(4) 0.1617(4) 0.24249(14) 0.0444(12) Uani 1 1 d .
H17A H 1.1032 0.1282 0.2377 0.067 Uiso 1 1 calc R
H17B H 1.2098 0.1218 0.2582 0.067 Uiso 1 1 calc R
H17C H 1.2060 0.1689 0.2223 0.067 Uiso 1 1 calc R
C18 C 1.0880(5) 0.2807(5) 0.16379(18) 0.069(2) Uani 1 1 d .
H18 H 1.1364 0.2552 0.1814 0.083 Uiso 1 1 calc R
C19 C 1.1721(4) 0.5026(4) 0.16402(12) 0.0403(11) Uani 1 1 d .
H19A H 1.1738 0.5038 0.1880 0.061 Uiso 1 1 calc R
H19B H 1.1067 0.5302 0.1556 0.061 Uiso 1 1 calc R
H19C H 1.2287 0.5430 0.1561 0.061 Uiso 1 1 calc R
C20 C 1.3168(5) 0.3336(6) 0.1640(3) 0.101(3) Uani 1 1 d .
H20A H 1.3200 0.3308 0.1879 0.152 Uiso 1 1 calc R
H20B H 1.3665 0.3829 0.1566 0.152 Uiso 1 1 calc R
H20C H 1.3333 0.2677 0.1551 0.152 Uiso 1 1 calc R
C21 C 1.1812(8) 0.3756(5) 0.10429(15) 0.097(3) Uani 1 1 d .
H21A H 1.2323 0.4235 0.0970 0.146 Uiso 1 1 calc R
H21B H 1.1128 0.3966 0.0964 0.146 Uiso 1 1 calc R
H21C H 1.1963 0.3092 0.0956 0.146 Uiso 1 1 calc R
C22 C 1.0541(4) 0.0432(4) 0.16591(14) 0.0460(13) Uani 1 1 d .
H22A H 1.0982 0.0390 0.1858 0.069 Uiso 1 1 calc R
H22B H 1.0634 -0.0169 0.1526 0.069 Uiso 1 1 calc R
H22C H 0.9823 0.0481 0.1719 0.069 Uiso 1 1 calc R
C23 C 1.2202(5) 0.1198(5) 0.12856(17) 0.0603(17) Uani 1 1 d .
H23A H 1.2675 0.1162 0.1477 0.090 Uiso 1 1 calc R
H23B H 1.2450 0.1698 0.1132 0.090 Uiso 1 1 calc R
H23C H 1.2164 0.0544 0.1178 0.090 Uiso 1 1 calc R
C24 C 1.0046(6) 0.1623(5) 0.10432(17) 0.071(2) Uani 1 1 d .
H24A H 1.0223 0.2211 0.0914 0.107 Uiso 1 1 calc R
H24B H 0.9329 0.1671 0.1105 0.107 Uiso 1 1 calc R
H24C H 1.0139 0.1017 0.0913 0.107 Uiso 1 1 calc R
C25 C 0.9114(3) 0.2096(3) 0.20803(10) 0.0253(8) Uani 1 1 d .
H25 H 0.9595 0.1523 0.2121 0.030 Uiso 1 1 calc R
C26 C 0.8331(3) 0.1767(4) 0.18106(11) 0.0328(10) Uani 1 1 d .
H26A H 0.8684 0.1654 0.1607 0.049 Uiso 1 1 calc R
H26B H 0.7813 0.2291 0.1777 0.049 Uiso 1 1 calc R
H26C H 0.7996 0.1147 0.1877 0.049 Uiso 1 1 calc R
C27 C 0.8551(3) 0.2269(3) 0.23945(11) 0.0314(9) Uani 1 1 d .
H27A H 0.9042 0.2478 0.2568 0.047 Uiso 1 1 calc R
H27B H 0.8215 0.1648 0.2459 0.047 Uiso 1 1 calc R
H27C H 0.8033 0.2793 0.2359 0.047 Uiso 1 1 calc R
C28 C 0.7766(3) 0.5763(3) 0.04451(9) 0.0249(8) Uani 1 1 d .
H28 H 0.8488 0.6014 0.0460 0.030 Uiso 1 1 calc R
C29 C 0.6979(4) 0.3559(4) 0.03002(12) 0.0380(11) Uani 1 1 d .
H29A H 0.6287 0.3819 0.0253 0.057 Uiso 1 1 calc R
H29B H 0.7047 0.3366 0.0531 0.057 Uiso 1 1 calc R
H29C H 0.7097 0.2973 0.0163 0.057 Uiso 1 1 calc R
C30 C 0.9241(4) 0.4017(4) 0.03050(14) 0.0455(12) Uani 1 1 d .
H30A H 0.9762 0.4523 0.0262 0.068 Uiso 1 1 calc R
H30B H 0.9346 0.3431 0.0167 0.068 Uiso 1 1 calc R
H30C H 0.9297 0.3819 0.0535 0.068 Uiso 1 1 calc R
C31 C 0.7871(5) 0.4680(5) -0.02447(12) 0.0484(13) Uani 1 1 d .
H31A H 0.8357 0.5193 -0.0311 0.073 Uiso 1 1 calc R
H31B H 0.7174 0.4877 -0.0316 0.073 Uiso 1 1 calc R
H31C H 0.8043 0.4040 -0.0346 0.073 Uiso 1 1 calc R
C32 C 0.5885(5) 0.6414(5) -0.00139(16) 0.0656(19) Uani 1 1 d .
H32A H 0.5418 0.6178 0.0152 0.098 Uiso 1 1 calc R
H32B H 0.6003 0.5876 -0.0171 0.098 Uiso 1 1 calc R
H32C H 0.5580 0.6991 -0.0129 0.098 Uiso 1 1 calc R
C33 C 0.8029(5) 0.7229(4) -0.01276(13) 0.0511(14) Uani 1 1 d .
H33A H 0.8678 0.7436 -0.0020 0.077 Uiso 1 1 calc R
H33B H 0.7724 0.7797 -0.0247 0.077 Uiso 1 1 calc R
H33C H 0.8157 0.6684 -0.0281 0.077 Uiso 1 1 calc R
C34 C 0.6802(6) 0.7951(4) 0.04196(16) 0.0639(18) Uani 1 1 d .
H34A H 0.7420 0.8205 0.0535 0.096 Uiso 1 1 calc R
H34B H 0.6281 0.7795 0.0578 0.096 Uiso 1 1 calc R
H34C H 0.6535 0.8460 0.0267 0.096 Uiso 1 1 calc R
C35 C 0.8072(4) 0.6818(5) 0.11138(17) 0.065(2) Uani 1 1 d .
H35 H 0.7908 0.7244 0.0918 0.079 Uiso 1 1 calc R
C36 C 1.0175(4) 0.5936(5) 0.09140(14) 0.0564(16) Uani 1 1 d .
H36A H 1.0901 0.6099 0.0893 0.085 Uiso 1 1 calc R
H36B H 0.9878 0.5737 0.0701 0.085 Uiso 1 1 calc R
H36C H 1.0109 0.5384 0.1069 0.085 Uiso 1 1 calc R
C37 C 0.9719(5) 0.8079(8) 0.0766(2) 0.109(4) Uani 1 1 d .
H37A H 1.0460 0.8176 0.0749 0.164 Uiso 1 1 calc R
H37B H 0.9407 0.8701 0.0841 0.164 Uiso 1 1 calc R
H37C H 0.9417 0.7896 0.0552 0.164 Uiso 1 1 calc R
C38 C 1.0140(4) 0.7359(4) 0.14657(15) 0.0532(15) Uani 1 1 d .
H38A H 1.0869 0.7479 0.1433 0.080 Uiso 1 1 calc R
H38B H 1.0065 0.6797 0.1616 0.080 Uiso 1 1 calc R
H38C H 0.9832 0.7959 0.1558 0.080 Uiso 1 1 calc R
C39 C 0.8025(5) 0.9026(4) 0.1362(2) 0.085(3) Uani 1 1 d .
H39A H 0.7961 0.9278 0.1137 0.128 Uiso 1 1 calc R
H39B H 0.8752 0.8986 0.1430 0.128 Uiso 1 1 calc R
H39C H 0.7671 0.9480 0.1508 0.128 Uiso 1 1 calc R
C40 C 0.6053(4) 0.8074(4) 0.12985(13) 0.0400(11) Uani 1 1 d .
H40A H 0.5958 0.8319 0.1074 0.060 Uiso 1 1 calc R
H40B H 0.5844 0.8594 0.1451 0.060 Uiso 1 1 calc R
H40C H 0.5632 0.7476 0.1327 0.060 Uiso 1 1 calc R
C41 C 0.7561(5) 0.7298(6) 0.18106(13) 0.0628(19) Uani 1 1 d .
H41A H 0.7257 0.6630 0.1825 0.094 Uiso 1 1 calc R
H41B H 0.7205 0.7757 0.1954 0.094 Uiso 1 1 calc R
H41C H 0.8289 0.7265 0.1879 0.094 Uiso 1 1 calc R
C42 C 0.6008(3) 0.5739(3) 0.09460(10) 0.0271(9) Uani 1 1 d .
H42 H 0.5785 0.6437 0.0892 0.033 Uiso 1 1 calc R
C43 C 0.5705(4) 0.5545(4) 0.12991(11) 0.0343(10) Uani 1 1 d .
H43A H 0.6103 0.5985 0.1447 0.052 Uiso 1 1 calc R
H43B H 0.5848 0.4846 0.1356 0.052 Uiso 1 1 calc R
H43C H 0.4972 0.5681 0.1319 0.052 Uiso 1 1 calc R
C44 C 0.5364(3) 0.5043(3) 0.07211(8) 0.0371(11) Uani 1 1 d .
H44A H 0.5543 0.5155 0.0494 0.056 Uiso 1 1 calc R
H44B H 0.4634 0.5185 0.0745 0.056 Uiso 1 1 calc R
H44C H 0.5505 0.4345 0.0781 0.056 Uiso 1 1 calc R
C45 C 0.3109(3) 0.7233(3) 0.10171(8) 0.197(8) Uani 1 1 d RD
H45A H 0.2850 0.7134 0.1236 0.295 Uiso 1 1 calc R
H45B H 0.3799 0.6948 0.1007 0.295 Uiso 1 1 calc R
H45C H 0.2651 0.6899 0.0856 0.295 Uiso 1 1 calc R
C46 C 0.3148(3) 0.8330(3) 0.09428(8) 0.287(15) Uani 1 1 d RD
H46A H 0.3605 0.8673 0.1105 0.344 Uiso 1 1 calc R
H46B H 0.2454 0.8624 0.0954 0.344 Uiso 1 1 calc R
C47 C 0.3563(3) 0.8470(3) 0.05921(8) 0.341(18) Uani 1 1 d RD
H47A H 0.4211 0.8090 0.0578 0.409 Uiso 1 1 calc R
H47B H 0.3061 0.8176 0.0432 0.409 Uiso 1 1 calc R
C48 C 0.3723(3) 0.9345(3) 0.05141(8) 1.95(3) Uani 1 1 d RD
H48A H 0.4122 0.9632 0.0702 2.343 Uiso 1 1 calc R
H48B H 0.3042 0.9671 0.0515 2.343 Uiso 1 1 calc R
C49 C 0.4176(3) 0.9720(3) 0.02431(8) 0.45(3) Uani 1 1 d RD
H49A H 0.4186 1.0452 0.0254 0.682 Uiso 1 1 calc R
H49B H 0.3785 0.9507 0.0046 0.682 Uiso 1 1 calc R
H49C H 0.4880 0.9468 0.0235 0.682 Uiso 1 1 calc R

loop_
_atom_site_aniso_label
_atom_site_aniso_U_11
_atom_site_aniso_U_22
_atom_site_aniso_U_33
_atom_site_aniso_U_23
_atom_site_aniso_U_13
_atom_site_aniso_U_12
Si1 0.0247(6) 0.0368(7) 0.0244(6) 0.0081(5) -0.0018(4) 0.0028(5)
Si2 0.0270(6) 0.0360(7) 0.0265(6) 0.0104(5) -0.0046(5) -0.0012(5)
Si3 0.0187(5) 0.0240(5) 0.0185(5) 0.0000(4) -0.0004(4) -0.0009(4)
Si4 0.0286(6) 0.0277(6) 0.0246(6) -0.0051(4) 0.0008(5) -0.0026(5)
Si5 0.0245(6) 0.0331(6) 0.0263(6) 0.0043(5) -0.0052(5) 0.0001(5)
Si6 0.0245(6) 0.0360(7) 0.0256(6) 0.0025(5) 0.0056(5) 0.0002(5)
Si7 0.0285(6) 0.0335(7) 0.0318(6) -0.0103(5) -0.0016(5) 0.0048(5)
Si8 0.0226(5) 0.0265(6) 0.0182(5) 0.0023(4) -0.0015(4) -0.0023(4)
Si9 0.0311(6) 0.0351(7) 0.0218(6) -0.0027(5) 0.0024(5) -0.0009(5)
Si10 0.0376(7) 0.0369(7) 0.0253(6) 0.0097(5) -0.0038(5) 0.0015(5)
Si11 0.0294(6) 0.0469(8) 0.0310(7) 0.0079(6) -0.0041(5) -0.0116(6)
Si12 0.0390(7) 0.0231(6) 0.0373(7) -0.0054(5) -0.0084(5) 0.0046(5)
N1 0.0261(19) 0.045(2) 0.032(2) 0.0099(17) 0.0020(16) -0.0002(16)
N2 0.036(2) 0.029(2) 0.034(2) 0.0076(16) -0.0058(16) -0.0051(16)
C1 0.030(2) 0.024(2) 0.025(2) 0.0062(16) -0.0056(17) -0.0027(16)
C2 0.024(2) 0.031(2) 0.030(2) 0.0005(17) 0.0047(17) -0.0014(17)
C3 0.034(2) 0.059(3) 0.028(2) 0.005(2) 0.0053(19) -0.004(2)
C4 0.035(2) 0.032(2) 0.048(3) -0.002(2) 0.003(2) 0.000(2)
C5 0.031(2) 0.035(3) 0.045(3) 0.003(2) 0.005(2) 0.0048(19)
C6 0.030(2) 0.031(2) 0.025(2) 0.0050(17) -0.0057(17) 0.0038(18)
C7 0.035(2) 0.029(2) 0.035(2) 0.0044(18) -0.0044(19) -0.0058(18)
C8 0.052(3) 0.038(3) 0.044(3) 0.012(2) -0.004(2) -0.015(2)
C9 0.045(3) 0.046(3) 0.054(3) 0.007(2) -0.019(3) -0.009(2)
C10 0.057(3) 0.038(3) 0.052(3) 0.002(2) 0.006(3) 0.007(2)
C11 0.0205(18) 0.025(2) 0.0193(18) 0.0015(15) 0.0000(14) -0.0018(15)
C12 0.033(2) 0.048(3) 0.043(3) -0.018(2) 0.006(2) -0.006(2)
C13 0.069(4) 0.027(2) 0.041(3) -0.004(2) 0.001(3) 0.005(2)
C14 0.039(3) 0.044(3) 0.033(2) -0.011(2) 0.000(2) -0.010(2)
C15 0.050(3) 0.053(3) 0.029(2) 0.013(2) -0.003(2) -0.001(2)
C16 0.031(3) 0.056(3) 0.047(3) 0.005(2) -0.012(2) -0.003(2)
C17 0.035(3) 0.036(3) 0.061(3) 0.003(2) -0.007(2) 0.011(2)
C18 0.076(4) 0.051(3) 0.084(5) -0.041(3) 0.060(4) -0.033(3)
C19 0.047(3) 0.038(3) 0.037(3) 0.000(2) 0.014(2) -0.010(2)
C20 0.038(3) 0.059(4) 0.203(11) -0.017(5) -0.044(5) 0.004(3)
C21 0.209(10) 0.052(4) 0.033(3) 0.006(3) 0.029(5) 0.009(5)
C22 0.050(3) 0.031(3) 0.057(3) -0.014(2) 0.006(3) -0.001(2)
C23 0.049(3) 0.052(4) 0.081(4) -0.005(3) 0.021(3) 0.017(3)
C24 0.084(5) 0.061(4) 0.065(4) -0.005(3) -0.043(4) -0.011(4)
C25 0.0227(19) 0.024(2) 0.029(2) 0.0031(16) -0.0005(16) 0.0002(15)
C26 0.026(2) 0.035(2) 0.038(2) -0.0031(19) -0.0007(18) -0.0064(18)
C27 0.030(2) 0.032(2) 0.033(2) 0.0067(18) 0.0014(18) -0.0037(18)
C28 0.025(2) 0.031(2) 0.0187(18) 0.0036(16) -0.0012(15) -0.0012(16)
C29 0.043(3) 0.037(3) 0.034(2) -0.005(2) 0.002(2) -0.007(2)
C30 0.035(3) 0.048(3) 0.054(3) -0.008(2) 0.006(2) 0.008(2)
C31 0.063(4) 0.057(3) 0.025(2) -0.006(2) 0.009(2) -0.006(3)
C32 0.055(4) 0.078(5) 0.061(4) 0.028(3) -0.029(3) -0.008(3)
C33 0.070(4) 0.047(3) 0.036(3) 0.014(2) 0.007(3) -0.001(3)
C34 0.090(5) 0.042(3) 0.061(4) 0.015(3) 0.022(4) 0.016(3)
C35 0.040(3) 0.087(5) 0.071(4) -0.055(4) 0.023(3) -0.029(3)
C36 0.030(3) 0.091(5) 0.048(3) -0.026(3) 0.002(2) -0.005(3)
C37 0.049(4) 0.154(9) 0.125(7) 0.110(7) 0.011(4) -0.009(5)
C38 0.051(3) 0.043(3) 0.063(4) -0.016(3) -0.028(3) 0.008(2)
C39 0.050(4) 0.025(3) 0.178(9) -0.001(4) -0.026(4) -0.001(3)
C40 0.039(3) 0.037(3) 0.044(3) -0.006(2) 0.000(2) 0.008(2)
C41 0.065(4) 0.096(5) 0.028(3) -0.013(3) -0.003(2) 0.038(4)
C42 0.026(2) 0.029(2) 0.026(2) 0.0024(16) -0.0021(16) 0.0012(17)
C43 0.035(2) 0.038(3) 0.030(2) 0.0012(19) 0.0099(19) 0.0003(19)
C44 0.029(2) 0.044(3) 0.038(3) -0.004(2) -0.0039(19) -0.004(2)
C45 0.106(10) 0.229(19) 0.25(2) -0.100(16) -0.016(11) -0.002(11)
C46 0.139(14) 0.20(2) 0.51(5) -0.08(3) -0.10(2) 0.032(14)
C47 0.30(3) 0.54(5) 0.185(19) 0.14(2) 0.142(19) -0.07(3)
C48 2.00(3) 2.00(3) 2.00(3) 1.60(3) 2.00(3) 0.76(2)
C49 0.26(3) 0.72(8) 0.38(5) 0.08(5) -0.07(3) 0.14(4)

loop_
_atom_type_symbol
_atom_type_description
_atom_type_scat_dispersion_real
_atom_type_scat_dispersion_imag
_atom_type_scat_source
C C 0.0033 0.0016 'International Tables Vol C Tables 4.2.6.8 and 6.1.1.4'
H H 0.0000 0.0000 'International Tables Vol C Tables 4.2.6.8 and 6.1.1.4'
N N 0.0061 0.0033 'International Tables Vol C Tables 4.2.6.8 and 6.1.1.4'
Si Si 0.0817 0.0704 'International Tables Vol C Tables 4.2.6.8 and 6.1.1.4'

loop_
_geom_angle_atom_site_label_1
_geom_angle_atom_site_label_2
_geom_angle_atom_site_label_3
_geom_angle
C1 Si1 Si2 102.71(14)
C1 Si1 Si3 105.11(14)
Si2 Si1 Si3 120.18(7)
C6 Si2 Si1 104.36(15)
C6 Si2 Si8 103.90(14)
Si1 Si2 Si8 114.65(7)
C25 Si3 C18 110.3(2)
C25 Si3 C11 110.50(18)
C18 Si3 C11 108.1(3)
C25 Si3 Si1 108.93(13)
C18 Si3 Si1 107.7(3)
C11 Si3 Si1 111.25(13)
C12 Si4 C13 108.4(3)
C12 Si4 C14 104.7(2)
C13 Si4 C14 103.5(2)
C12 Si4 C11 114.9(2)
C13 Si4 C11 111.8(2)
C14 Si4 C11 112.8(2)
C17 Si5 C15 104.9(3)
C17 Si5 C16 104.6(2)
C15 Si5 C16 108.3(2)
C17 Si5 C11 114.9(2)
C15 Si5 C11 114.5(2)
C16 Si5 C11 109.0(2)
C21 Si6 C20 108.8(5)
C21 Si6 C18 110.0(4)
C20 Si6 C18 111.1(4)
C21 Si6 C19 106.5(3)
C20 Si6 C19 104.2(3)
C18 Si6 C19 115.9(2)
C24 Si7 C23 106.9(4)
C24 Si7 C22 108.4(3)
C23 Si7 C22 100.6(3)
C24 Si7 C18 109.9(4)
C23 Si7 C18 113.3(3)
C22 Si7 C18 117.0(3)
C35 Si8 C42 109.5(2)
C35 Si8 C28 108.5(3)
C42 Si8 C28 110.00(18)
C35 Si8 Si2 107.2(3)
C42 Si8 Si2 110.20(14)
C28 Si8 Si2 111.38(14)
C30 Si9 C29 107.8(3)
C30 Si9 C31 104.5(3)
C29 Si9 C31 104.4(2)
C30 Si9 C28 110.5(2)
C29 Si9 C28 114.3(2)
C31 Si9 C28 114.5(2)
C32 Si10 C33 109.7(3)
C32 Si10 C34 103.8(4)
C33 Si10 C34 104.3(3)
C32 Si10 C28 114.2(2)
C33 Si10 C28 109.5(2)
C34 Si10 C28 114.7(2)
C38 Si11 C36 104.5(3)
C38 Si11 C37 109.6(4)
C36 Si11 C37 105.8(4)
C38 Si11 C35 111.4(3)
C36 Si11 C35 112.7(3)
C37 Si11 C35 112.4(4)
C41 Si12 C39 108.6(4)
C41 Si12 C40 107.2(3)
C39 Si12 C40 100.4(3)
C41 Si12 C35 107.8(3)
C39 Si12 C35 112.9(3)
C40 Si12 C35 119.3(3)
C1 N1 C2 144.0(4)
C6 N2 C7 143.5(4)
N1 C1 Si1 166.0(4)
N1 C2 C4 109.6(4)
N1 C2 C3 107.6(4)
C4 C2 C3 111.4(4)
N1 C2 C5 107.0(4)
C4 C2 C5 111.4(4)
C3 C2 C5 109.6(4)
C2 C3 H3A 109.5
C2 C3 H3B 109.5
H3A C3 H3B 109.5
C2 C3 H3C 109.5
H3A C3 H3C 109.5
H3B C3 H3C 109.5
C2 C4 H4A 109.5
C2 C4 H4B 109.5
H4A C4 H4B 109.5
C2 C4 H4C 109.5
H4A C4 H4C 109.5
H4B C4 H4C 109.5
C2 C5 H5A 109.5
C2 C5 H5B 109.5
H5A C5 H5B 109.5
C2 C5 H5C 109.5
H5A C5 H5C 109.5
H5B C5 H5C 109.5
N2 C6 Si2 176.5(4)
N2 C7 C8 107.1(4)
N2 C7 C9 106.6(4)
C8 C7 C9 111.0(4)
N2 C7 C10 108.8(4)
C8 C7 C10 111.5(4)
C9 C7 C10 111.7(4)
C7 C8 H8A 109.5
C7 C8 H8B 109.5
H8A C8 H8B 109.5
C7 C8 H8C 109.5
H8A C8 H8C 109.5
H8B C8 H8C 109.5
C7 C9 H9A 109.5
C7 C9 H9B 109.5
H9A C9 H9B 109.5
C7 C9 H9C 109.5
H9A C9 H9C 109.5
H9B C9 H9C 109.5
C7 C10 H10A 109.5
C7 C10 H10B 109.5
H10A C10 H10B 109.5
C7 C10 H10C 109.4
H10A C10 H10C 109.5
H10B C10 H10C 109.5
Si5 C11 Si4 111.18(19)
Si5 C11 Si3 118.7(2)
Si4 C11 Si3 121.7(2)
Si5 C11 H11 99.7
Si4 C11 H11 99.7
Si3 C11 H11 99.7
Si4 C12 H12A 109.5
Si4 C12 H12B 109.5
H12A C12 H12B 109.5
Si4 C12 H12C 109.5
H12A C12 H12C 109.5
H12B C12 H12C 109.5
Si4 C13 H13A 109.5
Si4 C13 H13B 109.5
H13A C13 H13B 109.5
Si4 C13 H13C 109.5
H13A C13 H13C 109.5
H13B C13 H13C 109.5
Si4 C14 H14A 109.5
Si4 C14 H14B 109.5
H14A C14 H14B 109.5
Si4 C14 H14C 109.5
H14A C14 H14C 109.5
H14B C14 H14C 109.5
Si5 C15 H15A 109.5
Si5 C15 H15B 109.5
H15A C15 H15B 109.5
Si5 C15 H15C 109.5
H15A C15 H15C 109.5
H15B C15 H15C 109.5
Si5 C16 H16A 109.5
Si5 C16 H16B 109.5
H16A C16 H16B 109.5
Si5 C16 H16C 109.5
H16A C16 H16C 109.5
H16B C16 H16C 109.5
Si5 C17 H17A 109.5
Si5 C17 H17B 109.5
H17A C17 H17B 109.5
Si5 C17 H17C 109.5
H17A C17 H17C 109.5
H17B C17 H17C 109.5
Si6 C18 Si7 113.5(3)
Si6 C18 Si3 120.2(3)
Si7 C18 Si3 126.0(3)
Si6 C18 H18 91.5
Si7 C18 H18 91.5
Si3 C18 H18 91.5
Si6 C19 H19A 109.5
Si6 C19 H19B 109.5
H19A C19 H19B 109.5
Si6 C19 H19C 109.5
H19A C19 H19C 109.5
H19B C19 H19C 109.5
Si6 C20 H20A 109.4
Si6 C20 H20B 109.5
H20A C20 H20B 109.5
Si6 C20 H20C 109.5
H20A C20 H20C 109.5
H20B C20 H20C 109.5
Si6 C21 H21A 109.5
Si6 C21 H21B 109.4
H21A C21 H21B 109.5
Si6 C21 H21C 109.5
H21A C21 H21C 109.5
H21B C21 H21C 109.5
Si7 C22 H22A 109.5
Si7 C22 H22B 109.5
H22A C22 H22B 109.5
Si7 C22 H22C 109.5
H22A C22 H22C 109.5
H22B C22 H22C 109.5
Si7 C23 H23A 109.5
Si7 C23 H23B 109.5
H23A C23 H23B 109.5
Si7 C23 H23C 109.5
H23A C23 H23C 109.5
H23B C23 H23C 109.5
Si7 C24 H24A 109.5
Si7 C24 H24B 109.5
H24A C24 H24B 109.5
Si7 C24 H24C 109.5
H24A C24 H24C 109.5
H24B C24 H24C 109.5
C27 C25 C26 108.7(3)
C27 C25 Si3 113.7(3)
C26 C25 Si3 112.4(3)
C27 C25 H25 107.2
C26 C25 H25 107.2
Si3 C25 H25 107.2
C25 C26 H26A 109.5
C25 C26 H26B 109.5
H26A C26 H26B 109.5
C25 C26 H26C 109.4
H26A C26 H26C 109.5
H26B C26 H26C 109.5
C25 C27 H27A 109.5
C25 C27 H27B 109.5
H27A C27 H27B 109.5
C25 C27 H27C 109.5
H27A C27 H27C 109.5
H27B C27 H27C 109.5
Si9 C28 Si10 113.4(2)
Si9 C28 Si8 118.8(2)
Si10 C28 Si8 117.7(2)
Si9 C28 H28 100.7
Si10 C28 H28 100.7
Si8 C28 H28 100.7
Si9 C29 H29A 109.5
Si9 C29 H29B 109.5
H29A C29 H29B 109.5
Si9 C29 H29C 109.5
H29A C29 H29C 109.5
H29B C29 H29C 109.5
Si9 C30 H30A 109.5
Si9 C30 H30B 109.5
H30A C30 H30B 109.5
Si9 C30 H30C 109.5
H30A C30 H30C 109.5
H30B C30 H30C 109.5
Si9 C31 H31A 109.5
Si9 C31 H31B 109.5
H31A C31 H31B 109.5
Si9 C31 H31C 109.5
H31A C31 H31C 109.5
H31B C31 H31C 109.5
Si10 C32 H32A 109.5
Si10 C32 H32B 109.5
H32A C32 H32B 109.5
Si10 C32 H32C 109.5
H32A C32 H32C 109.5
H32B C32 H32C 109.5
Si10 C33 H33A 109.5
Si10 C33 H33B 109.5
H33A C33 H33B 109.5
Si10 C33 H33C 109.5
H33A C33 H33C 109.5
H33B C33 H33C 109.5
Si10 C34 H34A 109.4
Si10 C34 H34B 109.5
H34A C34 H34B 109.5
Si10 C34 H34C 109.5
H34A C34 H34C 109.5
H34B C34 H34C 109.5
Si12 C35 Si11 113.7(3)
Si12 C35 Si8 127.5(3)
Si11 C35 Si8 118.8(3)
Si12 C35 H35 90.1
Si11 C35 H35 90.1
Si8 C35 H35 90.1
Si11 C36 H36A 109.5
Si11 C36 H36B 109.5
H36A C36 H36B 109.5
Si11 C36 H36C 109.5
H36A C36 H36C 109.5
H36B C36 H36C 109.5
Si11 C37 H37A 109.5
Si11 C37 H37B 109.5
H37A C37 H37B 109.5
Si11 C37 H37C 109.5
H37A C37 H37C 109.5
H37B C37 H37C 109.5
Si11 C38 H38A 109.5
Si11 C38 H38B 109.5
H38A C38 H38B 109.5
Si11 C38 H38C 109.5
H38A C38 H38C 109.5
H38B C38 H38C 109.5
Si12 C39 H39A 109.5
Si12 C39 H39B 109.5
H39A C39 H39B 109.5
Si12 C39 H39C 109.5
H39A C39 H39C 109.5
H39B C39 H39C 109.5
Si12 C40 H40A 109.5
Si12 C40 H40B 109.5
H40A C40 H40B 109.5
Si12 C40 H40C 109.5
H40A C40 H40C 109.5
H40B C40 H40C 109.5
Si12 C41 H41A 109.5
Si12 C41 H41B 109.5
H41A C41 H41B 109.5
Si12 C41 H41C 109.5
H41A C41 H41C 109.5
H41B C41 H41C 109.5
C44 C42 C43 107.9(3)
C44 C42 Si8 116.4(3)
C43 C42 Si8 112.5(3)
C44 C42 H42 106.5
C43 C42 H42 106.5
Si8 C42 H42 106.5
C42 C43 H43A 109.5
C42 C43 H43B 109.5
H43A C43 H43B 109.5
C42 C43 H43C 109.5
H43A C43 H43C 109.5
H43B C43 H43C 109.5
C42 C44 H44A 109.5
C42 C44 H44B 109.5
H44A C44 H44B 109.5
C42 C44 H44C 109.5
H44A C44 H44C 109.5
H44B C44 H44C 109.5
C46 C45 H45A 109.5
C46 C45 H45B 109.5
H45A C45 H45B 109.5
C46 C45 H45C 109.5
H45A C45 H45C 109.5
H45B C45 H45C 109.5
C45 C46 C47 108.6
C45 C46 H46A 110.0
C47 C46 H46A 110.0
C45 C46 H46B 110.0
C47 C46 H46B 110.0
H46A C46 H46B 108.4
C48 C47 C46 114.8
C48 C47 H47A 108.6
C46 C47 H47A 108.6
C48 C47 H47B 108.6
C46 C47 H47B 108.6
H47A C47 H47B 107.5
C47 C48 C49 129.7
C47 C48 H48A 104.9
C49 C48 H48A 104.9
C47 C48 H48B 104.9
C49 C48 H48B 104.9
H48A C48 H48B 105.8
C48 C49 H49A 109.5
C48 C49 H49B 109.5
H49A C49 H49B 109.5
C48 C49 H49C 109.5
H49A C49 H49C 109.5
H49B C49 H49C 109.5

loop_
_geom_bond_atom_site_label_1
_geom_bond_atom_site_label_2
_geom_bond_distance
Si1 C1 1.809(4)
Si1 Si2 2.3575(17)
Si1 Si3 2.4070(16)
Si2 C6 1.803(5)
Si2 Si8 2.4220(16)
Si3 C25 1.908(4)
Si3 C18 1.907(5)
Si3 C11 1.931(4)
Si4 C12 1.873(5)
Si4 C13 1.872(5)
Si4 C14 1.882(5)
Si4 C11 1.905(4)
Si5 C17 1.871(5)
Si5 C15 1.881(5)
Si5 C16 1.883(5)
Si5 C11 1.903(4)
Si6 C21 1.851(6)
Si6 C20 1.860(6)
Si6 C18 1.861(5)
Si6 C19 1.872(5)
Si7 C24 1.863(6)
Si7 C23 1.875(5)
Si7 C22 1.876(6)
Si7 C18 1.886(5)
Si8 C35 1.897(5)
Si8 C42 1.910(4)
Si8 C28 1.915(4)
Si9 C30 1.860(5)
Si9 C29 1.868(5)
Si9 C31 1.880(5)
Si9 C28 1.903(4)
Si10 C32 1.858(6)
Si10 C33 1.875(5)
Si10 C34 1.879(6)
Si10 C28 1.903(4)
Si11 C38 1.866(5)
Si11 C36 1.871(6)
Si11 C37 1.870(6)
Si11 C35 1.881(5)
Si12 C41 1.862(6)
Si12 C39 1.867(6)
Si12 C40 1.874(5)
Si12 C35 1.879(6)
N1 C1 1.185(6)
N1 C2 1.476(5)
N2 C6 1.190(6)
N2 C7 1.485(6)
C2 C4 1.518(6)
C2 C3 1.529(6)
C2 C5 1.529(6)
C3 H3A 0.9800
C3 H3B 0.9800
C3 H3C 0.9800
C4 H4A 0.9800
C4 H4B 0.9800
C4 H4C 0.9800
C5 H5A 0.9800
C5 H5B 0.9800
C5 H5C 0.9800
C7 C8 1.519(6)
C7 C9 1.521(7)
C7 C10 1.524(7)
C8 H8A 0.9800
C8 H8B 0.9800
C8 H8C 0.9800
C9 H9A 0.9800
C9 H9B 0.9800
C9 H9C 0.9800
C10 H10A 0.9800
C10 H10B 0.9800
C10 H10C 0.9800
C11 H11 1.0000
C12 H12A 0.9800
C12 H12B 0.9800
C12 H12C 0.9800
C13 H13A 0.9800
C13 H13B 0.9800
C13 H13C 0.9800
C14 H14A 0.9800
C14 H14B 0.9800
C14 H14C 0.9800
C15 H15A 0.9800
C15 H15B 0.9800
C15 H15C 0.9800
C16 H16A 0.9800
C16 H16B 0.9800
C16 H16C 0.9800
C17 H17A 0.9800
C17 H17B 0.9800
C17 H17C 0.9800
C18 H18 1.0000
C19 H19A 0.9800
C19 H19B 0.9800
C19 H19C 0.9800
C20 H20A 0.9800
C20 H20B 0.9800
C20 H20C 0.9800
C21 H21A 0.9800
C21 H21B 0.9800
C21 H21C 0.9800
C22 H22A 0.9800
C22 H22B 0.9800
C22 H22C 0.9800
C23 H23A 0.9800
C23 H23B 0.9800
C23 H23C 0.9800
C24 H24A 0.9800
C24 H24B 0.9800
C24 H24C 0.9800
C25 C27 1.524(6)
C25 C26 1.541(6)
C25 H25 1.0000
C26 H26A 0.9800
C26 H26B 0.9800
C26 H26C 0.9800
C27 H27A 0.9800
C27 H27B 0.9800
C27 H27C 0.9800
C28 H28 1.0000
C29 H29A 0.9800
C29 H29B 0.9800
C29 H29C 0.9800
C30 H30A 0.9800
C30 H30B 0.9800
C30 H30C 0.9800
C31 H31A 0.9800
C31 H31B 0.9800
C31 H31C 0.9800
C32 H32A 0.9800
C32 H32B 0.9800
C32 H32C 0.9800
C33 H33A 0.9800
C33 H33B 0.9800
C33 H33C 0.9800
C34 H34A 0.9800
C34 H34B 0.9800
C34 H34C 0.9800
C35 H35 1.0000
C36 H36A 0.9800
C36 H36B 0.9800
C36 H36C 0.9800
C37 H37A 0.9800
C37 H37B 0.9800
C37 H37C 0.9800
C38 H38A 0.9800
C38 H38B 0.9800
C38 H38C 0.9800
C39 H39A 0.9800
C39 H39B 0.9800
C39 H39C 0.9800
C40 H40A 0.9800
C40 H40B 0.9800
C40 H40C 0.9800
C41 H41A 0.9800
C41 H41B 0.9800
C41 H41C 0.9800
C42 C44 1.538(6)
C42 C43 1.535(6)
C42 H42 1.0000
C43 H43A 0.9800
C43 H43B 0.9800
C43 H43C 0.9800
C44 H44A 0.9800
C44 H44B 0.9800
C44 H44C 0.9800
C45 C46 1.4993
C45 H45A 0.9800
C45 H45B 0.9800
C45 H45C 0.9800
C46 C47 1.5648
C46 H46A 0.9900
C46 H46B 0.9900
C47 C48 1.2326
C47 H47A 0.9900
C47 H47B 0.9900
C48 C49 1.3717
C48 H48A 0.9900
C48 H48B 0.9900
C49 H49A 0.9800
C49 H49B 0.9800
C49 H49C 0.9800

loop_
_cod_related_entry_id
_cod_related_entry_database
_cod_related_entry_code
1 ChemSpider 30660594
